data_7235034
loop_
_publ_author_name
'Cheng Chen'
'Wan-Ying Zhang'
'Heng-Yun Ye'
'Qiong Ye'
'Da-Wei Fu'

_publ_section_title
;
 Rapid dielectric bistable switching materials without a time/temperature
 responsive blind area in the linarite-like type molecular large-size
 single crystals
;
_journal_name_full 'Journal of Materials Chemistry C'
_journal_page_first 9009
_journal_page_last 9020
_journal_paper_doi 10.1039/C6TC02166B
_journal_volume 4
_journal_year 2016
_chemical_formula_sum 'C6 H12 Br2 Cd N2 O3 S'
_chemical_formula_weight 464.46
_space_group_IT_number 63
_space_group_name_Hall '-C 2c 2'
_space_group_name_H-M_alt 'C m c m'
_symmetry_cell_setting orthorhombic
_symmetry_space_group_name_H-M 'C m c m'
_atom_sites_solution_hydrogens geom
_atom_sites_solution_primary direct
_atom_sites_solution_secondary difmap
_cell_angle_alpha 90.00
_cell_angle_beta 90.00
_cell_angle_gamma 90.00
_cell_formula_units_Z 4
_cell_length_a 9.773(5)
_cell_length_b 17.299(10)
_cell_length_c 7.551(4)
_cell_measurement_temperature 293(2)
_cell_volume 1276.6(12)
_computing_structure_refinement 'SHELXL-97 (Sheldrick, 1997)'
_computing_structure_solution 'SHELXS-97 (Sheldrick, 1990)'
_diffrn_ambient_temperature 293(2)
_diffrn_measured_fraction_theta_full 0.983
_diffrn_measured_fraction_theta_max 0.983
_diffrn_measurement_device_type 'Mercury2 (2x2 bin mode)'
_diffrn_radiation_monochromator graphite
_diffrn_radiation_source 'fine-focus sealed tube'
_diffrn_radiation_type MoK\a
_diffrn_radiation_wavelength 0.71073
_diffrn_reflns_av_R_equivalents 0.0521
_diffrn_reflns_av_sigmaI/netI 0.0401
_diffrn_reflns_limit_h_max 11
_diffrn_reflns_limit_h_min -12
_diffrn_reflns_limit_k_max 21
_diffrn_reflns_limit_k_min -22
_diffrn_reflns_limit_l_max 9
_diffrn_reflns_limit_l_min -9
_diffrn_reflns_number 4577
_diffrn_reflns_theta_full 27.48
_diffrn_reflns_theta_max 27.48
_diffrn_reflns_theta_min 2.35
_exptl_absorpt_coefficient_mu 8.123
_exptl_absorpt_correction_T_max 1.0000
_exptl_absorpt_correction_T_min 0.5812
_exptl_absorpt_correction_type multi-scan
_exptl_absorpt_process_details 'CrystalClear (Rigaku, 2005)'
_exptl_crystal_colour colourless
_exptl_crystal_density_diffrn 2.417
_exptl_crystal_density_method 'not measured'
_exptl_crystal_description block
_exptl_crystal_F_000 880
_exptl_crystal_size_max 0.10
_exptl_crystal_size_mid 0.03
_exptl_crystal_size_min 0.03
_refine_diff_density_max 2.503
_refine_diff_density_min -1.843
_refine_diff_density_rms 0.556
_refine_ls_extinction_coef 0.0273(4)
_refine_ls_extinction_expression Fc^*^=kFc[1+0.001xFc^2^\l^3^/sin(2\q)]^-1/4^
_refine_ls_extinction_method SHELXL
_refine_ls_goodness_of_fit_ref 1.241
_refine_ls_hydrogen_treatment mixed
_refine_ls_matrix_type full
_refine_ls_number_parameters 46
_refine_ls_number_reflns 816
_refine_ls_number_restraints 0
_refine_ls_restrained_S_all 1.241
_refine_ls_R_factor_all 0.0679
_refine_ls_R_factor_gt 0.0549
_refine_ls_shift/su_max 0.018
_refine_ls_shift/su_mean 0.006
_refine_ls_structure_factor_coef Fsqd
_refine_ls_weighting_details 'calc w=1/[\s^2^(Fo^2^)+(0.1281P)^2^+2.7876P] where P=(Fo^2^+2Fc^2^)/3'
_refine_ls_weighting_scheme calc
_refine_ls_wR_factor_gt 0.1687
_refine_ls_wR_factor_ref 0.1964
_reflns_number_gt 719
_reflns_number_total 816
_reflns_threshold_expression >2sigma(I)
_cod_data_source_file J-Mater-Chem-C-2016-4-9009.cif
_cod_data_source_block 13
_cod_original_cell_volume 1276.6(13)
_cod_original_sg_symbol_H-M Cmcm
_cod_database_code 7235034

loop_
_symmetry_equiv_pos_as_xyz
'x, y, z'
'-x, -y, z+1/2'
'-x, y, -z+1/2'
'x, -y, -z'
'x+1/2, y+1/2, z'
'-x+1/2, -y+1/2, z+1/2'
'-x+1/2, y+1/2, -z+1/2'
'x+1/2, -y+1/2, -z'
'-x, -y, -z'
'x, y, -z-1/2'
'x, -y, z-1/2'
'-x, y, z'
'-x+1/2, -y+1/2, -z'
'x+1/2, y+1/2, -z-1/2'
'x+1/2, -y+1/2, z-1/2'
'-x+1/2, y+1/2, z'

loop_
_atom_site_label
_atom_site_type_symbol
_atom_site_fract_x
_atom_site_fract_y
_atom_site_fract_z
_atom_site_U_iso_or_equiv
_atom_site_adp_type
_atom_site_occupancy
_atom_site_symmetry_multiplicity
_atom_site_calc_flag
_atom_site_refinement_flags
_atom_site_disorder_assembly
_atom_site_disorder_group
Cd1 Cd 0.5000 0.5000 0.0000 0.02362(6) Uani 1 4 d S . .
N1 N 0.3742(2) 0.17991(14) 0.2500 0.0309(6) Uani 1 2 d S . .
H1C H 0.2821 0.1802 0.2500 0.037 Uiso 1 2 d SR . .
Br1 Br 0.30284(3) 0.464434(16) 0.2500 0.03157(7) Uani 1 2 d S . .
S1 S 0.5000 0.67194(4) 0.2500 0.01718(17) Uani 1 4 d S . .
O2 O 0.6178(2) 0.72269(16) 0.2500 0.0747(10) Uani 1 2 d S . .
O1 O 0.5126(10) 0.6241(2) 0.0921(5) 0.0384(5) Uani 0.25 1 d P . .
C1 C 0.4241(2) 0.13954(10) 0.0866(2) 0.0384(5) Uani 1 1 d . . .
H1A H 0.3903 0.0868 0.0845 0.046 Uiso 1 1 calc R . .
H1B H 0.3903 0.1659 -0.0180 0.046 Uiso 1 1 calc R . .
C2 C 0.4219(3) 0.25973(16) 0.2500 0.0349(7) Uani 1 2 d S . .
H2A H 0.3885 0.2862 0.3531 0.042 Uiso 0.50 1 d PR . .

loop_
_atom_site_aniso_label
_atom_site_aniso_U_11
_atom_site_aniso_U_22
_atom_site_aniso_U_33
_atom_site_aniso_U_23
_atom_site_aniso_U_13
_atom_site_aniso_U_12
Cd1 0.03805(13) 0.01445(10) 0.01836(11) -0.00076(7) 0.000 0.000
N1 0.0183(8) 0.0392(11) 0.0351(10) 0.000 0.000 -0.0119(8)
Br1 0.03336(13) 0.03608(13) 0.02528(11) 0.000 0.000 -0.00621(10)
S1 0.0184(3) 0.0090(3) 0.0241(3) 0.000 0.000 0.000
O2 0.0263(9) 0.0584(15) 0.139(2) 0.000 0.000 -0.0166(11)
O1 0.0669(11) 0.0225(7) 0.0259(7) -0.0062(6) -0.0066(9) -0.0124(8)
C1 0.0669(11) 0.0225(7) 0.0259(7) -0.0062(6) -0.0066(9) -0.0124(8)
C2 0.0329(13) 0.0245(11) 0.0474(13) 0.000 0.000 0.0109(10)

loop_
_atom_type_symbol
_atom_type_description
_atom_type_scat_dispersion_real
_atom_type_scat_dispersion_imag
_atom_type_scat_source
C C 0.0033 0.0016 'International Tables Vol C Tables 4.2.6.8 and 6.1.1.4'
H H 0.0000 0.0000 'International Tables Vol C Tables 4.2.6.8 and 6.1.1.4'
N N 0.0061 0.0033 'International Tables Vol C Tables 4.2.6.8 and 6.1.1.4'
S S 0.1246 0.1234 'International Tables Vol C Tables 4.2.6.8 and 6.1.1.4'
Br Br -0.2901 2.4595 'International Tables Vol C Tables 4.2.6.8 and 6.1.1.4'
Cd Cd -0.8075 1.2024 'International Tables Vol C Tables 4.2.6.8 and 6.1.1.4'
O O 0.0106 0.0060 'International Tables Vol C Tables 4.2.6.8 and 6.1.1.4'

loop_
_geom_angle_atom_site_label_1
_geom_angle_atom_site_label_2
_geom_angle_atom_site_label_3
_geom_angle
_geom_angle_site_symmetry_1
_geom_angle_site_symmetry_3
O1 Cd1 O1 6.2(5) 9_665 4_565
O1 Cd1 O1 180.00(19) 9_665 .
O1 Cd1 O1 173.8(5) 4_565 .
O1 Cd1 O1 173.8(5) 9_665 12_655
O1 Cd1 O1 180.00(18) 4_565 12_655
O1 Cd1 O1 6.2(5) . 12_655
O1 Cd1 Br1 87.91(19) 9_665 11_565
O1 Cd1 Br1 92.25(19) 4_565 11_565
O1 Cd1 Br1 92.09(19) . 11_565
O1 Cd1 Br1 87.75(19) 12_655 11_565
O1 Cd1 Br1 92.10(19) 9_665 3_655
O1 Cd1 Br1 87.75(19) 4_565 3_655
O1 Cd1 Br1 87.90(19) . 3_655
O1 Cd1 Br1 92.25(19) 12_655 3_655
Br1 Cd1 Br1 180.0 11_565 3_655
O1 Cd1 Br1 87.75(19) 9_665 .
O1 Cd1 Br1 92.10(19) 4_565 .
O1 Cd1 Br1 92.25(19) . .
O1 Cd1 Br1 87.90(19) 12_655 .
Br1 Cd1 Br1 91.71(4) 11_565 .
Br1 Cd1 Br1 88.29(4) 3_655 .
O1 Cd1 Br1 92.25(19) 9_665 9_665
O1 Cd1 Br1 87.90(19) 4_565 9_665
O1 Cd1 Br1 87.75(19) . 9_665
O1 Cd1 Br1 92.09(19) 12_655 9_665
Br1 Cd1 Br1 88.29(4) 11_565 9_665
Br1 Cd1 Br1 91.71(4) 3_655 9_665
Br1 Cd1 Br1 180.000(11) . 9_665
C2 N1 C1 109.70(13) . 10_556
C2 N1 C1 109.70(13) . .
C1 N1 C1 110.8(2) 10_556 .
Cd1 Br1 Cd1 86.04(4) 2_665 .
O2 S1 O2 105.3(2) . 3_655
O2 S1 O1 114.3(3) . 12_655
O2 S1 O1 106.1(3) 3_655 12_655
O2 S1 O1 114.3(3) . 3_655
O2 S1 O1 106.1(3) 3_655 3_655
O1 S1 O1 109.9(3) 12_655 3_655
O2 S1 O1 106.1(3) . 10_556
O2 S1 O1 114.3(3) 3_655 10_556
O1 S1 O1 110.7(3) 12_655 10_556
O1 S1 O1 9.7(8) 3_655 10_556
O2 S1 O1 106.1(3) . .
O2 S1 O1 114.3(3) 3_655 .
O1 S1 O1 9.7(8) 12_655 .
O1 S1 O1 110.7(3) 3_655 .
O1 S1 O1 109.9(3) 10_556 .
O1 O1 S1 85.2(4) 12_655 .
O1 O1 Cd1 86.9(2) 12_655 .
S1 O1 Cd1 141.9(3) . .
C1 C1 N1 108.98(11) 12_655 .
N1 C2 C2 108.68(13) . 3_655

loop_
_geom_bond_atom_site_label_1
_geom_bond_atom_site_label_2
_geom_bond_distance
_geom_bond_site_symmetry_2
Cd1 O1 2.260(4) 9_665
Cd1 O1 2.260(4) 4_565
Cd1 O1 2.260(4) .
Cd1 O1 2.260(4) 12_655
Cd1 Br1 2.7667(11) 11_565
Cd1 Br1 2.7667(11) 3_655
Cd1 Br1 2.7667(11) .
Cd1 Br1 2.7667(11) 9_665
N1 C2 1.457(4) .
N1 C1 1.500(2) 10_556
N1 C1 1.500(2) .
Br1 Cd1 2.7667(11) 2_665
S1 O2 1.448(3) .
S1 O2 1.448(3) 3_655
S1 O1 1.457(4) 12_655
S1 O1 1.457(4) 3_655
S1 O1 1.457(4) 10_556
S1 O1 1.457(4) .
O1 O1 0.25(2) 12_655
C1 C1 1.484(4) 12_655
C2 C2 1.526(6) 3_655
